data_8106814
loop_
_publ_author_name
'Zhao, Yan'
'Li, Shi-Hui'
'Zhang, Li'

_publ_section_title
;
 Crystal structure of hexaaquamanganese(II)
 bis(3-carboxythiophene-2-carboxylate) C12H18MnO14S2
;
_journal_issue 1
_journal_name_full 'Zeitschrift f\"ur Kristallographie - New Crystal Structures'
_journal_page_first 165
_journal_page_last 167
_journal_paper_doi 10.1515/ncrs-2015-0069
_journal_volume 231
_journal_year 2016
_chemical_formula_sum 'C12 H18 Mn O14 S2'
_chemical_formula_weight 505.32
_space_group_IT_number 2
_space_group_name_Hall '-P 1'
_space_group_name_H-M_alt 'P -1'
_symmetry_cell_setting triclinic
_symmetry_space_group_name_H-M 'P -1'
_atom_sites_solution_hydrogens geom
_atom_sites_solution_primary direct
_atom_sites_solution_secondary difmap
_cell_angle_alpha 66.6180(10)
_cell_angle_beta 86.903(2)
_cell_angle_gamma 82.235(2)
_cell_formula_units_Z 1
_cell_length_a 6.5076(10)
_cell_length_b 8.4923(13)
_cell_length_c 9.8092(15)
_cell_measurement_reflns_used 2264
_cell_measurement_temperature 296(2)
_cell_measurement_theta_max 28.19
_cell_measurement_theta_min 2.63
_cell_volume 493.02(13)
_computing_cell_refinement 'Bruker SMART'
_computing_data_collection 'Bruker SMART'
_computing_data_reduction 'Bruker SAINT'
_computing_molecular_graphics 'Bruker SHELXTL'
_computing_publication_material 'Bruker SHELXTL'
_computing_structure_refinement 'SHELXL-97 (Sheldrick, 1997)'
_computing_structure_solution 'SHELXS-97 (Sheldrick, 1990)'
_diffrn_ambient_temperature 296(2)
_diffrn_measured_fraction_theta_full 0.968
_diffrn_measured_fraction_theta_max 0.968
_diffrn_measurement_device_type 'CCD area detector'
_diffrn_measurement_method 'phi and omega scans'
_diffrn_radiation_monochromator graphite
_diffrn_radiation_source 'fine-focus sealed tube'
_diffrn_radiation_type MoK\a
_diffrn_radiation_wavelength 0.71073
_diffrn_reflns_av_R_equivalents 0.0114
_diffrn_reflns_av_sigmaI/netI 0.0181
_diffrn_reflns_limit_h_max 7
_diffrn_reflns_limit_h_min -7
_diffrn_reflns_limit_k_max 10
_diffrn_reflns_limit_k_min -10
_diffrn_reflns_limit_l_max 11
_diffrn_reflns_limit_l_min -11
_diffrn_reflns_number 3261
_diffrn_reflns_theta_full 25.50
_diffrn_reflns_theta_max 25.50
_diffrn_reflns_theta_min 2.26
_diffrn_standards_decay_% 0
_diffrn_standards_interval_count 0
_diffrn_standards_interval_time 0
_diffrn_standards_number 0
_exptl_absorpt_coefficient_mu 0.951
_exptl_absorpt_correction_T_max 0.7700
_exptl_absorpt_correction_T_min 0.7022
_exptl_absorpt_correction_type multi-scan
_exptl_absorpt_process_details sadabs
_exptl_crystal_colour colourless
_exptl_crystal_density_diffrn 1.702
_exptl_crystal_density_method 'not measured'
_exptl_crystal_description block
_exptl_crystal_F_000 259
_exptl_crystal_size_max 0.40
_exptl_crystal_size_mid 0.32
_exptl_crystal_size_min 0.29
_refine_diff_density_max 1.273
_refine_diff_density_min -0.873
_refine_diff_density_rms 0.115
_refine_ls_extinction_method none
_refine_ls_goodness_of_fit_ref 1.051
_refine_ls_hydrogen_treatment constr
_refine_ls_matrix_type full
_refine_ls_number_parameters 133
_refine_ls_number_reflns 1763
_refine_ls_number_restraints 0
_refine_ls_restrained_S_all 1.051
_refine_ls_R_factor_all 0.0596
_refine_ls_R_factor_gt 0.0569
_refine_ls_shift/su_max 0.000
_refine_ls_shift/su_mean 0.000
_refine_ls_structure_factor_coef Fsqd
_refine_ls_weighting_details 'calc w=1/[\s^2^(Fo^2^)+(0.1130P)^2^+1.2728P] where P=(Fo^2^+2Fc^2^)/3'
_refine_ls_weighting_scheme calc
_refine_ls_wR_factor_gt 0.1756
_refine_ls_wR_factor_ref 0.1792
_reflns_number_gt 1636
_reflns_number_total 1763
_reflns_threshold_expression >2sigma(I)
_cod_data_source_file suppl_ncrs-2015-0069_suppl.cif
_cod_data_source_block f
_cod_depositor_comments
;
The following automatic conversions were performed:

data item '_symmetry_cell_setting' value 'Triclinic' was changed to
'triclinic' in accordance with the built-in table derived from the
CIF Core dictionary named 'cif_core.dic' version 2.4.5 last updated
on 2014-11-21.

Automatic conversion script
Id: cif_fix_values 8738 2021-04-28 16:35:53Z antanas 
;
_cod_original_sg_symbol_H-M P-1
_cod_database_code 8106814

loop_
_symmetry_equiv_pos_as_xyz
'x, y, z'
'-x, -y, -z'

loop_
_atom_site_label
_atom_site_type_symbol
_atom_site_fract_x
_atom_site_fract_y
_atom_site_fract_z
_atom_site_U_iso_or_equiv
_atom_site_adp_type
_atom_site_occupancy
_atom_site_symmetry_multiplicity
_atom_site_calc_flag
_atom_site_refinement_flags
_atom_site_disorder_assembly
_atom_site_disorder_group
Mn1 Mn 0.5000 0.5000 0.0000 0.0273(3) Uani 1 2 d S . .
O1 O 0.2876(5) 0.7516(4) -0.1000(3) 0.0377(7) Uani 1 1 d . . .
H1 H 0.2186 0.7502 -0.1706 0.057 Uiso 1 1 d R . .
H1W H 0.1849 0.7496 -0.0423 0.057 Uiso 1 1 d R . .
O2 O 0.2370(5) 0.3669(5) 0.0524(3) 0.0430(8) Uani 1 1 d . . .
H2 H 0.2207 0.3279 -0.0133 0.064 Uiso 1 1 d R . .
H2W H 0.1427 0.3529 0.1181 0.064 Uiso 1 1 d R . .
O3 O 0.4834(5) 0.5175(5) 0.2143(3) 0.0402(8) Uani 1 1 d . . .
H3 H 0.5710 0.5816 0.2177 0.060 Uiso 1 1 d R . .
H3W H 0.3729 0.4939 0.2647 0.060 Uiso 1 1 d R . .
O4 O 0.0157(5) 0.7050(5) 0.7085(3) 0.0399(8) Uani 1 1 d . . .
O5 O -0.1912(5) 0.6398(4) 0.5719(3) 0.0376(8) Uani 1 1 d . . .
O6 O -0.2154(5) 0.6664(4) 0.3165(3) 0.0371(8) Uani 1 1 d . . .
H6D H -0.2120 0.6637 0.4039 0.056 Uiso 1 1 d R . .
O7 O -0.0386(5) 0.7614(5) 0.1084(4) 0.0451(9) Uani 1 1 d . . .
S2 S 0.2979(2) 0.88225(17) 0.48070(14) 0.0455(4) Uani 1 1 d . . .
C1 C 0.3676(8) 0.9526(6) 0.3054(6) 0.0444(12) Uani 1 1 d . . .
H1A H 0.4796 1.0156 0.2718 0.053 Uiso 1 1 calc R . .
C2 C 0.2509(5) 0.9139(4) 0.2066(3) 0.0135(7) Uani 1 1 d . . .
H2A H 0.2707 0.9438 0.1052 0.016 Uiso 1 1 calc R . .
C3 C 0.0828(6) 0.8102(5) 0.3077(4) 0.0249(8) Uani 1 1 d . . .
C4 C 0.0962(6) 0.7892(5) 0.4547(4) 0.0256(8) Uani 1 1 d . . .
C5 C -0.0326(6) 0.7059(5) 0.5877(4) 0.0280(9) Uani 1 1 d . . .
C6 C -0.0646(7) 0.7438(6) 0.2373(5) 0.0309(9) Uani 1 1 d . . .

loop_
_atom_site_aniso_label
_atom_site_aniso_U_11
_atom_site_aniso_U_22
_atom_site_aniso_U_33
_atom_site_aniso_U_23
_atom_site_aniso_U_13
_atom_site_aniso_U_12
Mn1 0.0248(5) 0.0387(5) 0.0218(5) -0.0127(4) 0.0027(3) -0.0144(4)
O1 0.0328(17) 0.0496(18) 0.0346(16) -0.0185(14) 0.0002(13) -0.0118(13)
O2 0.0400(19) 0.069(2) 0.0319(17) -0.0257(16) 0.0106(14) -0.0309(17)
O3 0.0381(18) 0.063(2) 0.0289(15) -0.0227(15) 0.0072(13) -0.0246(15)
O4 0.0359(18) 0.065(2) 0.0235(15) -0.0192(14) 0.0027(12) -0.0164(15)
O5 0.0342(17) 0.057(2) 0.0264(15) -0.0171(14) 0.0068(12) -0.0208(14)
O6 0.0321(17) 0.059(2) 0.0317(16) -0.0250(15) 0.0034(12) -0.0210(14)
O7 0.048(2) 0.070(2) 0.0279(16) -0.0246(16) 0.0073(14) -0.0272(17)
S2 0.0437(8) 0.0554(8) 0.0428(7) -0.0211(6) 0.0007(5) -0.0182(6)
C1 0.037(3) 0.043(3) 0.055(3) -0.017(2) 0.007(2) -0.019(2)
C2 0.0151(16) 0.0170(15) 0.0123(15) -0.0076(12) -0.0004(12) -0.0100(12)
C3 0.023(2) 0.0291(19) 0.0247(19) -0.0114(15) 0.0001(14) -0.0085(15)
C4 0.025(2) 0.0298(19) 0.0250(19) -0.0126(15) 0.0004(15) -0.0060(15)
C5 0.026(2) 0.037(2) 0.0248(19) -0.0148(16) 0.0012(15) -0.0069(16)
C6 0.031(2) 0.039(2) 0.028(2) -0.0167(17) -0.0024(16) -0.0092(17)

loop_
_atom_type_symbol
_atom_type_description
_atom_type_scat_dispersion_real
_atom_type_scat_dispersion_imag
_atom_type_scat_source
C C 0.0033 0.0016 'International Tables Vol C Tables 4.2.6.8 and 6.1.1.4'
H H 0.0000 0.0000 'International Tables Vol C Tables 4.2.6.8 and 6.1.1.4'
O O 0.0106 0.0060 'International Tables Vol C Tables 4.2.6.8 and 6.1.1.4'
S S 0.1246 0.1234 'International Tables Vol C Tables 4.2.6.8 and 6.1.1.4'
Mn Mn 0.3368 0.7283 'International Tables Vol C Tables 4.2.6.8 and 6.1.1.4'

loop_
_geom_angle_atom_site_label_1
_geom_angle_atom_site_label_2
_geom_angle_atom_site_label_3
_geom_angle
_geom_angle_site_symmetry_1
_geom_angle_site_symmetry_3
O2 Mn1 O2 180.0 2_665 .
O2 Mn1 O3 89.62(12) 2_665 .
O2 Mn1 O3 90.38(12) . .
O2 Mn1 O3 90.38(12) 2_665 2_665
O2 Mn1 O3 89.62(12) . 2_665
O3 Mn1 O3 180.0 . 2_665
O2 Mn1 O1 88.90(13) 2_665 2_665
O2 Mn1 O1 91.10(13) . 2_665
O3 Mn1 O1 89.05(12) . 2_665
O3 Mn1 O1 90.95(12) 2_665 2_665
O2 Mn1 O1 91.10(13) 2_665 .
O2 Mn1 O1 88.90(13) . .
O3 Mn1 O1 90.95(12) . .
O3 Mn1 O1 89.05(12) 2_665 .
O1 Mn1 O1 180.0 2_665 .
Mn1 O1 H1 109.4 . .
Mn1 O1 H1W 108.9 . .
H1 O1 H1W 96.0 . .
Mn1 O2 H2 109.4 . .
Mn1 O2 H2W 134.2 . .
H2 O2 H2W 116.1 . .
Mn1 O3 H3 109.5 . .
Mn1 O3 H3W 117.6 . .
H3 O3 H3W 128.8 . .
C6 O6 H6D 110.4 . .
C1 S2 C4 93.9(2) . .
C2 C1 S2 117.7(3) . .
C2 C1 H1A 121.2 . .
S2 C1 H1A 121.2 . .
C1 C2 C3 103.7(3) . .
C1 C2 H2A 128.1 . .
C3 C2 H2A 128.1 . .
C4 C3 C6 129.2(4) . .
C4 C3 C2 113.4(3) . .
C6 C3 C2 117.3(3) . .
C3 C4 C5 132.3(4) . .
C3 C4 S2 111.3(3) . .
C5 C4 S2 116.4(3) . .
O4 C5 O5 122.7(4) . .
O4 C5 C4 118.9(4) . .
O5 C5 C4 118.5(3) . .
O7 C6 O6 121.7(4) . .
O7 C6 C3 119.4(4) . .
O6 C6 C3 118.9(3) . .

loop_
_geom_bond_atom_site_label_1
_geom_bond_atom_site_label_2
_geom_bond_distance
_geom_bond_site_symmetry_2
Mn1 O2 2.106(3) 2_665
Mn1 O2 2.106(3) .
Mn1 O3 2.162(3) .
Mn1 O3 2.162(3) 2_665
Mn1 O1 2.263(3) 2_665
Mn1 O1 2.263(3) .
O1 H1 0.8500 .
O1 H1W 0.8499 .
O2 H2 0.8500 .
O2 H2W 0.8500 .
O3 H3 0.8500 .
O3 H3W 0.8500 .
O4 C5 1.239(5) .
O5 C5 1.283(5) .
O6 C6 1.298(5) .
O6 H6D 0.8500 .
O7 C6 1.218(5) .
S2 C1 1.641(5) .
S2 C4 1.699(4) .
C1 C2 1.423(6) .
C1 H1A 0.9300 .
C2 C3 1.551(5) .
C2 H2A 0.9300 .
C3 C4 1.386(5) .
C3 C6 1.498(5) .
C4 C5 1.488(5) .

loop_
_geom_torsion_atom_site_label_1
_geom_torsion_atom_site_label_2
_geom_torsion_atom_site_label_3
_geom_torsion_atom_site_label_4
_geom_torsion
_geom_torsion_site_symmetry_1
_geom_torsion_site_symmetry_2
_geom_torsion_site_symmetry_3
_geom_torsion_site_symmetry_4
C4 S2 C1 C2 -0.6(4) . . . .
S2 C1 C2 C3 0.3(5) . . . .
C1 C2 C3 C4 0.3(5) . . . .
C1 C2 C3 C6 -178.1(4) . . . .
C6 C3 C4 C5 -4.1(8) . . . .
C2 C3 C4 C5 177.7(4) . . . .
C6 C3 C4 S2 177.4(3) . . . .
C2 C3 C4 S2 -0.8(4) . . . .
C1 S2 C4 C3 0.8(3) . . . .
C1 S2 C4 C5 -178.0(3) . . . .
C3 C4 C5 O4 179.8(4) . . . .
S2 C4 C5 O4 -1.7(5) . . . .
C3 C4 C5 O5 -1.1(7) . . . .
S2 C4 C5 O5 177.4(3) . . . .
C4 C3 C6 O7 -172.6(4) . . . .
C2 C3 C6 O7 5.5(6) . . . .
C4 C3 C6 O6 6.3(7) . . . .
C2 C3 C6 O6 -175.5(4) . . . .
